data_4109257
loop_
_publ_author_name
'K. C. Nicolaou'
'Yee Hwee Lim'
'Jared L. Piper'
'Charles D. Papageorgiou'

_publ_section_title
;
 Total Syntheses of 2,2'-epi-Cytoskyrin A, Rugulosin, and the Alleged
 Structure of Rugulin
;
_journal_name_full 'Journal of the American Chemical Society'
_journal_page_first 4001
_journal_page_last 4013
_journal_paper_doi 10.1021/ja0685708
_journal_volume 129
_journal_year 2007
_chemical_formula_sum 'C32.5 H25 O10.17'
_chemical_formula_weight 578.19
_chemical_name_systematic
; 
 ? 
;
_space_group_IT_number 4
_symmetry_cell_setting monoclinic
_symmetry_space_group_name_Hall 'P 2yb'
_symmetry_space_group_name_H-M 'P 1 21 1'
_atom_sites_solution_hydrogens geom
_atom_sites_solution_primary direct
_atom_sites_solution_secondary difmap
_audit_creation_method SHELXL-97
_cell_angle_alpha 90.00
_cell_angle_beta 92.79(3)
_cell_angle_gamma 90.00
_cell_formula_units_Z 6
_cell_length_a 10.560(2)
_cell_length_b 17.366(4)
_cell_length_c 22.721(5)
_cell_measurement_reflns_used 7413
_cell_measurement_temperature 296(2)
_cell_measurement_theta_max 27.99
_cell_measurement_theta_min 2.26
_cell_volume 4161.8(15)
_computing_cell_refinement 'Bruker SAINT+'
_computing_data_collection 'Bruker SMART'
_computing_data_reduction 'Bruker SAINT+'
_computing_molecular_graphics 'Bruker SHELXTL'
_computing_publication_material 'Bruker SHELXTL'
_computing_structure_refinement 'SHELXL-97 (Sheldrick, 1997)'
_computing_structure_solution 'SHELXS-97 (Sheldrick, 1997)'
_diffrn_ambient_temperature 296(2)
_diffrn_measured_fraction_theta_full 0.999
_diffrn_measured_fraction_theta_max 0.999
_diffrn_measurement_device_type 'CCD area detector'
_diffrn_measurement_method 'phi and omega scans'
_diffrn_radiation_monochromator graphite
_diffrn_radiation_source 'normal-focus sealed tube'
_diffrn_radiation_type MoK\a
_diffrn_radiation_wavelength 0.71073
_diffrn_reflns_av_R_equivalents 0.0685
_diffrn_reflns_av_sigmaI/netI 0.1242
_diffrn_reflns_limit_h_max 12
_diffrn_reflns_limit_h_min -12
_diffrn_reflns_limit_k_max 20
_diffrn_reflns_limit_k_min -20
_diffrn_reflns_limit_l_max 27
_diffrn_reflns_limit_l_min -25
_diffrn_reflns_number 30437
_diffrn_reflns_theta_full 25.00
_diffrn_reflns_theta_max 25.00
_diffrn_reflns_theta_min 0.90
_diffrn_standards_decay_% 1
_exptl_absorpt_coefficient_mu 0.104
_exptl_absorpt_correction_T_max 0.9836
_exptl_absorpt_correction_T_min 0.9685
_exptl_absorpt_correction_type multi-scan
_exptl_absorpt_process_details 'SADABS (Sheldrick, 1999)'
_exptl_crystal_colour Colorless
_exptl_crystal_density_diffrn 1.384
_exptl_crystal_density_meas 0
_exptl_crystal_description Parallelepiped
_exptl_crystal_F_000 1808
_exptl_crystal_size_max 0.31
_exptl_crystal_size_mid 0.23
_exptl_crystal_size_min 0.16
_refine_diff_density_max 0.391
_refine_diff_density_min -0.226
_refine_diff_density_rms 0.062
_refine_ls_abs_structure_details 'Flack H D (1983), Acta Cryst. A39, 876-881'
_refine_ls_abs_structure_Flack -0.8(12)
_refine_ls_extinction_method none
_refine_ls_goodness_of_fit_ref 1.018
_refine_ls_hydrogen_treatment constr
_refine_ls_matrix_type full
_refine_ls_number_parameters 1171
_refine_ls_number_reflns 14570
_refine_ls_number_restraints 1
_refine_ls_restrained_S_all 1.018
_refine_ls_R_factor_all 0.1463
_refine_ls_R_factor_gt 0.0779
_refine_ls_shift/su_max 0.081
_refine_ls_shift/su_mean 0.006
_refine_ls_structure_factor_coef Fsqd
_refine_ls_weighting_details 'calc w=1/[\s^2^(Fo^2^)+(0.0660P)^2^+0.0000P] where P=(Fo^2^+2Fc^2^)/3'
_refine_ls_weighting_scheme calc
_refine_ls_wR_factor_gt 0.1497
_refine_ls_wR_factor_ref 0.1765
_reflns_number_gt 7779
_reflns_number_total 14570
_reflns_threshold_expression >2sigma(I)
_cod_data_source_file ja0685708si20061129_010424.cif
_cod_data_source_block yeeh
_cod_original_cell_volume 4162.1(14)
_cod_original_formula_sum 'C32.50 H25 O10.17'
_cod_database_code 4109257

loop_
_symmetry_equiv_pos_as_xyz
'x, y, z'
'-x, y+1/2, -z'

loop_
_atom_site_label
_atom_site_type_symbol
_atom_site_fract_x
_atom_site_fract_y
_atom_site_fract_z
_atom_site_U_iso_or_equiv
_atom_site_adp_type
_atom_site_occupancy
_atom_site_symmetry_multiplicity
_atom_site_calc_flag
_atom_site_refinement_flags
O1A O 1.3047(7) 0.5471(4) 0.3053(3) 0.110(2) Uani 1 1 d .
O2A O 1.2061(5) 0.6599(3) 0.2184(2) 0.0742(15) Uani 1 1 d .
O3A O 0.7535(7) 0.4575(3) 0.3068(3) 0.126(3) Uani 1 1 d .
O4A O 0.7180(5) 0.6204(3) 0.2827(2) 0.0760(15) Uani 1 1 d .
O5A O 1.1317(6) 0.5850(3) 0.4360(2) 0.0917(19) Uani 1 1 d .
O6A O 1.0083(5) 0.8809(2) 0.3135(2) 0.0699(14) Uani 1 1 d .
H6A H 1.0122 0.8570 0.2826 0.084 Uiso 1 1 calc R
O7A O 1.0097(5) 0.7616(2) 0.24798(19) 0.0630(14) Uani 1 1 d .
O8A O 0.9250(9) 0.3937(3) 0.1895(3) 0.150(3) Uani 1 1 d .
O9A O 0.8750(5) 0.6974(3) 0.06944(19) 0.0704(14) Uani 1 1 d .
H9A H 0.8536 0.7151 0.1009 0.084 Uiso 1 1 calc R
O10A O 0.8340(4) 0.6890(2) 0.18356(18) 0.0594(13) Uani 1 1 d .
C1A C 1.0283(7) 0.5822(4) 0.3399(3) 0.0542(19) Uani 1 1 d .
C2A C 1.0902(8) 0.5016(4) 0.3321(3) 0.073(2) Uani 1 1 d .
H2A H 1.1104 0.4758 0.3697 0.087 Uiso 1 1 calc R
C3A C 1.2016(9) 0.5004(5) 0.2908(3) 0.084(3) Uani 1 1 d .
H3A H 1.2304 0.4473 0.2858 0.101 Uiso 1 1 calc R
C4A C 1.1335(8) 0.5281(4) 0.2331(3) 0.070(2) Uani 1 1 d .
H4A H 1.1702 0.5093 0.1970 0.084 Uiso 1 1 calc R
C5A C 1.1380(7) 0.6146(4) 0.2412(3) 0.0552(19) Uani 1 1 d .
C6A C 1.0317(6) 0.6323(3) 0.2819(3) 0.0463(17) Uani 1 1 d .
C7A C 0.8850(7) 0.5620(4) 0.3446(3) 0.059(2) Uani 1 1 d .
H7A H 0.8477 0.5801 0.3807 0.071 Uiso 1 1 calc R
C8A C 0.8723(10) 0.4741(4) 0.3334(4) 0.083(3) Uani 1 1 d .
H8A H 0.8839 0.4459 0.3707 0.100 Uiso 1 1 calc R
C9A C 0.9850(9) 0.4629(4) 0.2969(3) 0.074(2) Uani 1 1 d .
H9A1 H 1.0029 0.4081 0.2912 0.089 Uiso 1 1 calc R
C10A C 0.9894(7) 0.5074(3) 0.2393(3) 0.056(2) Uani 1 1 d .
C11A C 0.9235(6) 0.5909(3) 0.2437(3) 0.0436(15) Uani 1 1 d .
C12A C 0.8246(8) 0.5946(4) 0.2887(3) 0.0558(19) Uani 1 1 d .
C13A C 1.0807(7) 0.6221(4) 0.3969(3) 0.061(2) Uani 1 1 d .
C14A C 1.0637(6) 0.7077(4) 0.4010(3) 0.0470(16) Uani 1 1 d .
C15A C 1.0870(6) 0.7407(4) 0.4560(3) 0.0600(19) Uani 1 1 d .
H15A H 1.1057 0.7094 0.4885 0.072 Uiso 1 1 calc R
C16A C 1.0828(6) 0.8190(4) 0.4632(3) 0.0549(19) Uani 1 1 d .
C17A C 1.0545(6) 0.8635(4) 0.4144(3) 0.0570(19) Uani 1 1 d .
H17A H 1.0494 0.9166 0.4189 0.068 Uiso 1 1 calc R
C18A C 1.0336(6) 0.8328(4) 0.3595(3) 0.0502(17) Uani 1 1 d .
C19A C 1.0356(6) 0.7509(4) 0.3512(3) 0.0423(16) Uani 1 1 d .
C20A C 1.0198(6) 0.7204(4) 0.2919(3) 0.0483(17) Uani 1 1 d .
C21A C 0.9417(9) 0.4630(4) 0.1861(3) 0.083(3) Uani 1 1 d .
C22A C 0.9222(7) 0.5031(4) 0.1298(3) 0.0574(19) Uani 1 1 d .
C23A C 0.9311(7) 0.4637(4) 0.0778(3) 0.067(2) Uani 1 1 d .
H23A H 0.9440 0.4107 0.0786 0.080 Uiso 1 1 calc R
C24A C 0.9210(6) 0.5019(4) 0.0236(3) 0.0558(19) Uani 1 1 d .
C25A C 0.9027(7) 0.5786(5) 0.0236(3) 0.0604(19) Uani 1 1 d .
H25A H 0.8955 0.6042 -0.0123 0.073 Uiso 1 1 calc R
C26A C 0.8942(6) 0.6211(4) 0.0751(3) 0.0519(18) Uani 1 1 d .
C27A C 0.9061(6) 0.5831(4) 0.1301(3) 0.0477(17) Uani 1 1 d .
C28A C 0.8838(6) 0.6258(4) 0.1852(3) 0.0455(16) Uani 1 1 d .
C29A C 1.3893(11) 0.5223(7) 0.3481(5) 0.153(5) Uani 1 1 d .
H29A H 1.3553 0.5306 0.3860 0.183 Uiso 1 1 calc R
H29B H 1.4672 0.5503 0.3457 0.183 Uiso 1 1 calc R
H29C H 1.4051 0.4683 0.3429 0.183 Uiso 1 1 calc R
C30A C 0.7024(10) 0.3882(7) 0.3108(6) 0.183(7) Uani 1 1 d .
H30A H 0.7589 0.3505 0.2958 0.219 Uiso 1 1 calc R
H30B H 0.6232 0.3869 0.2882 0.219 Uiso 1 1 calc R
H30C H 0.6881 0.3771 0.3513 0.219 Uiso 1 1 calc R
C31A C 1.1104(8) 0.8567(5) 0.5228(3) 0.077(2) Uani 1 1 d .
H31A H 1.0936 0.9109 0.5198 0.092 Uiso 1 1 calc R
H31B H 1.1978 0.8488 0.5349 0.092 Uiso 1 1 calc R
H31C H 1.0573 0.8343 0.5513 0.092 Uiso 1 1 calc R
C32A C 0.9312(7) 0.4589(5) -0.0334(3) 0.083(3) Uani 1 1 d .
H32A H 0.8512 0.4353 -0.0442 0.100 Uiso 1 1 calc R
H32B H 0.9952 0.4199 -0.0286 0.100 Uiso 1 1 calc R
H32C H 0.9537 0.4941 -0.0637 0.100 Uiso 1 1 calc R
O1B O 0.4408(5) 0.6962(3) 0.6768(2) 0.0767(15) Uani 1 1 d .
O2B O 0.4110(5) 0.6815(3) 0.5489(2) 0.0721(15) Uani 1 1 d .
O3B O 0.9967(5) 0.6696(3) 0.6264(2) 0.0851(17) Uani 1 1 d .
O4B O 0.8963(5) 0.5762(3) 0.5253(2) 0.0797(15) Uani 1 1 d .
O5B O 0.5886(6) 0.5202(3) 0.7095(2) 0.0890(19) Uani 1 1 d .
O6B O 0.5510(5) 0.4167(3) 0.46125(19) 0.0674(14) Uani 1 1 d .
H6B H 0.4833 0.3966 0.4507 0.081 Uiso 1 1 calc R
O7B O 0.5250(5) 0.5611(3) 0.48333(19) 0.0708(15) Uani 1 1 d .
O8B O 0.8403(6) 0.8516(3) 0.6095(2) 0.0863(18) Uani 1 1 d .
O9B O 0.7018(5) 0.7500(3) 0.36570(19) 0.0704(15) Uani 1 1 d .
H9B H 0.7282 0.7686 0.3355 0.084 Uiso 1 1 calc R
O10B O 0.7155(5) 0.6445(3) 0.44486(19) 0.0661(14) Uani 1 1 d .
C1B C 0.6741(6) 0.5963(3) 0.6346(2) 0.0432(16) Uani 1 1 d .
C2B C 0.6729(6) 0.6654(3) 0.6792(3) 0.0466(17) Uani 1 1 d .
H2B H 0.6854 0.6490 0.7203 0.056 Uiso 1 1 calc R
C3B C 0.5664(8) 0.7232(4) 0.6702(3) 0.059(2) Uani 1 1 d .
H3B H 0.5826 0.7676 0.6961 0.071 Uiso 1 1 calc R
C4B C 0.5802(6) 0.7476(3) 0.6056(3) 0.0481(17) Uani 1 1 d .
H4B H 0.5487 0.7994 0.5961 0.058 Uiso 1 1 calc R
C5B C 0.5117(7) 0.6826(4) 0.5709(3) 0.0474(17) Uani 1 1 d .
C6B C 0.6125(6) 0.6195(4) 0.5707(2) 0.0444(16) Uani 1 1 d .
C7B C 0.8180(6) 0.5851(4) 0.6243(3) 0.0517(17) Uani 1 1 d .
H7B H 0.8501 0.5336 0.6347 0.062 Uiso 1 1 calc R
C8B C 0.8886(7) 0.6507(4) 0.6570(3) 0.0565(19) Uani 1 1 d .
H8B H 0.9130 0.6350 0.6974 0.068 Uiso 1 1 calc R
C9B C 0.7859(6) 0.7096(4) 0.6573(3) 0.0506(17) Uani 1 1 d .
H9B1 H 0.8089 0.7537 0.6825 0.061 Uiso 1 1 calc R
C10B C 0.7253(6) 0.7351(3) 0.5953(3) 0.0490(17) Uani 1 1 d .
C11B C 0.7280(6) 0.6677(3) 0.5479(3) 0.0458(16) Uani 1 1 d .
C12B C 0.8303(7) 0.6059(4) 0.5604(3) 0.0571(19) Uani 1 1 d .
C13B C 0.6155(6) 0.5246(4) 0.6597(3) 0.0512(18) Uani 1 1 d .
C14B C 0.6037(6) 0.4580(3) 0.6176(3) 0.0434(16) Uani 1 1 d .
C15B C 0.6097(6) 0.3829(4) 0.6391(3) 0.0567(19) Uani 1 1 d .
H15B H 0.6183 0.3746 0.6795 0.068 Uiso 1 1 calc R
C16B C 0.6031(7) 0.3218(4) 0.6020(3) 0.0546(19) Uani 1 1 d .
C17B C 0.5860(6) 0.3345(4) 0.5432(3) 0.0583(19) Uani 1 1 d .
H17B H 0.5839 0.2925 0.5177 0.070 Uiso 1 1 calc R
C18B C 0.5719(6) 0.4071(4) 0.5202(3) 0.0508(17) Uani 1 1 d .
C19B C 0.5863(6) 0.4713(4) 0.5560(3) 0.0481(17) Uani 1 1 d .
C20B C 0.5704(6) 0.5508(4) 0.5329(3) 0.0493(17) Uani 1 1 d .
C21B C 0.7842(7) 0.8099(4) 0.5742(3) 0.0531(18) Uani 1 1 d .
C22B C 0.7613(6) 0.8323(4) 0.5125(3) 0.0479(16) Uani 1 1 d .
C23B C 0.7693(6) 0.9104(4) 0.4976(3) 0.0585(19) Uani 1 1 d .
H23B H 0.7853 0.9469 0.5270 0.070 Uiso 1 1 calc R
C24B C 0.7532(6) 0.9336(4) 0.4387(3) 0.0561(18) Uani 1 1 d .
C25B C 0.7290(7) 0.8784(4) 0.3963(3) 0.060(2) Uani 1 1 d .
H25B H 0.7170 0.8934 0.3572 0.072 Uiso 1 1 calc R
C26B C 0.7218(6) 0.8002(4) 0.4106(3) 0.0524(18) Uani 1 1 d .
C27B C 0.7335(6) 0.7760(4) 0.4694(3) 0.0455(16) Uani 1 1 d .
C28B C 0.7240(6) 0.6936(4) 0.4841(3) 0.0482(17) Uani 1 1 d .
C29B C 1.0867(9) 0.7117(6) 0.6584(4) 0.125(4) Uani 1 1 d .
H29D H 1.0632 0.7651 0.6577 0.150 Uiso 1 1 calc R
H29E H 1.1675 0.7056 0.6413 0.150 Uiso 1 1 calc R
H29F H 1.0921 0.6936 0.6983 0.150 Uiso 1 1 calc R
C30B C 0.4129(9) 0.6860(6) 0.7368(4) 0.112(3) Uani 1 1 d .
H30D H 0.4742 0.6521 0.7555 0.134 Uiso 1 1 calc R
H30E H 0.3297 0.6642 0.7391 0.134 Uiso 1 1 calc R
H30F H 0.4158 0.7350 0.7565 0.134 Uiso 1 1 calc R
C31B C 0.6099(7) 0.2408(4) 0.6263(3) 0.069(2) Uani 1 1 d .
H31D H 0.6095 0.2047 0.5943 0.083 Uiso 1 1 calc R
H31E H 0.5380 0.2315 0.6496 0.083 Uiso 1 1 calc R
H31F H 0.6864 0.2347 0.6504 0.083 Uiso 1 1 calc R
C32B C 0.7649(7) 1.0171(4) 0.4229(3) 0.075(2) Uani 1 1 d .
H32D H 0.8524 1.0294 0.4179 0.090 Uiso 1 1 calc R
H32E H 0.7331 1.0482 0.4538 0.090 Uiso 1 1 calc R
H32F H 0.7167 1.0271 0.3868 0.090 Uiso 1 1 calc R
O1C O 0.1512(5) 0.4587(2) 0.7997(2) 0.0646(13) Uani 1 1 d .
O2C O 0.1302(5) 0.3517(3) 0.8963(2) 0.0588(12) Uani 1 1 d .
O3C O 0.7077(4) 0.4241(3) 0.86362(19) 0.0626(13) Uani 1 1 d .
O4C O 0.6134(4) 0.4093(2) 0.98378(19) 0.0561(12) Uani 1 1 d .
O5C O 0.3177(6) 0.6202(3) 0.8639(2) 0.0910(19) Uani 1 1 d .
O6C O 0.2396(4) 0.4746(3) 1.0984(2) 0.0637(13) Uani 1 1 d .
H6C H 0.1648 0.4673 1.1047 0.076 Uiso 1 1 calc R
O7C O 0.2494(5) 0.3848(3) 1.00984(19) 0.0649(13) Uani 1 1 d .
O8C O 0.5516(5) 0.2759(3) 0.7772(2) 0.0690(14) Uani 1 1 d .
O9C O 0.4004(5) 0.1453(2) 1.0065(2) 0.0649(13) Uani 1 1 d .
H9C H 0.4200 0.1872 1.0208 0.078 Uiso 1 1 calc R
O10C O 0.4445(5) 0.2906(3) 1.00239(19) 0.0619(13) Uani 1 1 d .
C1C C 0.3845(6) 0.4919(3) 0.8845(2) 0.0431(16) Uani 1 1 d .
C2C C 0.3832(6) 0.4789(3) 0.8163(2) 0.0467(17) Uani 1 1 d .
H2C H 0.3950 0.5270 0.7946 0.056 Uiso 1 1 calc R
C3C C 0.2761(6) 0.4320(3) 0.7906(3) 0.0476(17) Uani 1 1 d .
H3C H 0.2870 0.4229 0.7486 0.057 Uiso 1 1 calc R
C4C C 0.2952(6) 0.3567(3) 0.8255(3) 0.0419(15) Uani 1 1 d .
H4C H 0.2637 0.3107 0.8047 0.050 Uiso 1 1 calc R
C5C C 0.2319(7) 0.3730(3) 0.8817(3) 0.0426(16) Uani 1 1 d .
C6C C 0.3303(6) 0.4198(3) 0.9185(2) 0.0397(15) Uani 1 1 d .
C7C C 0.5326(6) 0.4897(3) 0.9035(2) 0.0482(17) Uani 1 1 d .
H7C H 0.5646 0.5367 0.9229 0.058 Uiso 1 1 calc R
C8C C 0.6027(6) 0.4670(4) 0.8469(3) 0.0478(16) Uani 1 1 d .
H8C H 0.6275 0.5132 0.8255 0.057 Uiso 1 1 calc R
C9C C 0.4954(6) 0.4255(3) 0.8132(2) 0.0453(16) Uani 1 1 d .
H9C1 H 0.5160 0.4142 0.7725 0.054 Uiso 1 1 calc R
C10C C 0.4412(6) 0.3538(3) 0.8447(2) 0.0424(16) Uani 1 1 d .
C11C C 0.4448(6) 0.3640(3) 0.9146(2) 0.0404(15) Uani 1 1 d .
C12C C 0.5467(6) 0.4187(4) 0.9406(3) 0.0466(16) Uani 1 1 d .
C13C C 0.3264(7) 0.5697(3) 0.9011(3) 0.0527(18) Uani 1 1 d .
C14C C 0.2912(6) 0.5812(4) 0.9619(3) 0.0492(17) Uani 1 1 d .
C15C C 0.2673(6) 0.6550(3) 0.9810(3) 0.0543(18) Uani 1 1 d .
H15C H 0.2709 0.6962 0.9551 0.065 Uiso 1 1 calc R
C16C C 0.2378(6) 0.6676(4) 1.0396(3) 0.0553(18) Uani 1 1 d .
C17C C 0.2322(6) 0.6079(4) 1.0766(3) 0.059(2) Uani 1 1 d .
H17C H 0.2159 0.6175 1.1158 0.071 Uiso 1 1 calc R
C18C C 0.2494(6) 0.5337(4) 1.0594(3) 0.0500(17) Uani 1 1 d .
C19C C 0.2790(6) 0.5174(4) 0.9994(3) 0.0448(16) Uani 1 1 d .
C20C C 0.2843(6) 0.4374(4) 0.9796(3) 0.0490(17) Uani 1 1 d .
C21C C 0.4970(6) 0.2781(4) 0.8235(3) 0.0456(16) Uani 1 1 d .
C22C C 0.4752(6) 0.2091(4) 0.8589(3) 0.0452(16) Uani 1 1 d .
C23C C 0.4816(6) 0.1381(4) 0.8318(3) 0.0559(18) Uani 1 1 d .
H23C H 0.5062 0.1355 0.7931 0.067 Uiso 1 1 calc R
C24C C 0.4519(7) 0.0698(4) 0.8613(4) 0.060(2) Uani 1 1 d .
C25C C 0.4249(7) 0.0761(4) 0.9199(4) 0.062(2) Uani 1 1 d .
H25C H 0.4062 0.0318 0.9407 0.074 Uiso 1 1 calc R
C26C C 0.4249(6) 0.1451(4) 0.9479(3) 0.0506(17) Uani 1 1 d .
C27C C 0.4450(6) 0.2146(4) 0.9176(3) 0.0440(16) Uani 1 1 d .
C28C C 0.4442(6) 0.2872(4) 0.9489(3) 0.0464(16) Uani 1 1 d .
C29C C 0.1158(8) 0.5234(4) 0.7641(3) 0.086(3) Uani 1 1 d .
H29G H 0.1451 0.5162 0.7251 0.103 Uiso 1 1 calc R
H29H H 0.1533 0.5692 0.7810 0.103 Uiso 1 1 calc R
H29I H 0.0252 0.5285 0.7620 0.103 Uiso 1 1 calc R
C30C C 0.7907(7) 0.4080(6) 0.8166(3) 0.087(3) Uani 1 1 d .
H30G H 0.7451 0.3798 0.7860 0.105 Uiso 1 1 calc R
H30H H 0.8615 0.3780 0.8316 0.105 Uiso 1 1 calc R
H30I H 0.8208 0.4555 0.8009 0.105 Uiso 1 1 calc R
C31C C 0.2094(8) 0.7493(4) 1.0599(4) 0.085(3) Uani 1 1 d .
H31G H 0.1209 0.7537 1.0672 0.102 Uiso 1 1 calc R
H31H H 0.2306 0.7853 1.0299 0.102 Uiso 1 1 calc R
H31I H 0.2589 0.7603 1.0955 0.102 Uiso 1 1 calc R
C32C C 0.4539(9) -0.0077(4) 0.8312(4) 0.100(3) Uani 1 1 d .
H32G H 0.3695 -0.0211 0.8172 0.120 Uiso 1 1 calc R
H32H H 0.4852 -0.0460 0.8587 0.120 Uiso 1 1 calc R
H32I H 0.5081 -0.0053 0.7985 0.120 Uiso 1 1 calc R
C2 C 0.142(3) 0.2159(18) 0.1548(12) 0.143(9) Uiso 0.50 1 d P
C1 C 0.034(3) 0.212(2) 0.1355(13) 0.205(13) Uiso 0.50 1 d P
H1A H -0.0009 0.1625 0.1453 0.307 Uiso 0.50 1 calc PR
H1B H 0.0313 0.2176 0.0935 0.307 Uiso 0.50 1 calc PR
H1C H -0.0155 0.2518 0.1524 0.307 Uiso 0.50 1 calc PR
C3 C 0.217(3) 0.2567(18) 0.1403(13) 0.188(13) Uiso 0.50 1 d P
H3D H 0.2501 0.2855 0.1737 0.282 Uiso 0.50 1 calc PR
H3E H 0.1804 0.2914 0.1114 0.282 Uiso 0.50 1 calc PR
H3F H 0.2841 0.2281 0.1236 0.282 Uiso 0.50 1 calc PR
O1 O 0.1575(18) 0.1660(13) 0.1873(9) 0.180(7) Uiso 0.50 1 d P

loop_
_atom_site_aniso_label
_atom_site_aniso_U_11
_atom_site_aniso_U_22
_atom_site_aniso_U_33
_atom_site_aniso_U_23
_atom_site_aniso_U_13
_atom_site_aniso_U_12
O1A 0.110(5) 0.119(5) 0.094(4) -0.015(4) -0.053(4) 0.051(4)
O2A 0.063(4) 0.085(4) 0.075(4) -0.026(3) 0.012(3) -0.002(3)
O3A 0.181(7) 0.077(4) 0.112(5) 0.032(4) -0.063(5) -0.060(5)
O4A 0.073(4) 0.095(4) 0.060(3) 0.007(3) 0.007(3) -0.004(3)
O5A 0.148(5) 0.073(3) 0.051(3) 0.005(3) -0.030(3) 0.039(4)
O6A 0.106(4) 0.038(3) 0.065(3) -0.004(2) 0.004(3) 0.002(3)
O7A 0.103(4) 0.039(3) 0.046(3) 0.003(2) -0.003(3) 0.001(3)
O8A 0.316(11) 0.046(4) 0.081(4) -0.020(3) -0.051(5) 0.012(5)
O9A 0.102(4) 0.058(3) 0.051(3) 0.001(2) 0.004(3) 0.011(3)
O10A 0.081(4) 0.040(3) 0.057(3) -0.002(2) -0.002(2) 0.017(2)
C1A 0.081(6) 0.036(3) 0.045(4) 0.002(3) -0.008(4) 0.015(4)
C2A 0.116(7) 0.045(4) 0.054(5) -0.004(4) -0.027(5) 0.035(4)
C3A 0.117(8) 0.061(5) 0.072(6) -0.027(4) -0.032(6) 0.049(5)
C4A 0.087(6) 0.067(5) 0.055(5) -0.018(4) -0.008(4) 0.040(5)
C5A 0.055(5) 0.064(5) 0.045(4) -0.001(4) -0.001(4) 0.012(4)
C6A 0.059(5) 0.041(4) 0.038(4) 0.001(3) -0.009(3) 0.010(3)
C7A 0.093(6) 0.046(4) 0.038(4) 0.002(3) 0.010(4) -0.004(4)
C8A 0.136(8) 0.051(5) 0.060(5) 0.018(4) -0.010(6) -0.027(5)
C9A 0.130(8) 0.035(4) 0.055(5) -0.002(4) -0.012(5) 0.020(5)
C10A 0.096(6) 0.033(3) 0.038(4) -0.004(3) -0.017(4) 0.021(4)
C11A 0.052(4) 0.035(3) 0.044(4) 0.000(3) 0.004(3) 0.010(3)
C12A 0.061(5) 0.043(4) 0.062(5) -0.008(3) -0.012(4) -0.006(4)
C13A 0.072(5) 0.063(5) 0.046(4) 0.004(4) -0.001(4) 0.019(4)
C14A 0.041(4) 0.062(4) 0.038(4) -0.009(3) -0.002(3) 0.003(3)
C15A 0.054(5) 0.061(5) 0.064(5) -0.003(4) 0.006(4) 0.003(4)
C16A 0.046(5) 0.074(5) 0.045(4) -0.024(4) 0.004(3) -0.014(4)
C17A 0.045(5) 0.056(4) 0.071(5) -0.013(4) 0.013(4) -0.013(4)
C18A 0.056(5) 0.052(4) 0.044(4) -0.011(3) 0.015(3) 0.003(4)
C19A 0.041(4) 0.053(4) 0.032(4) -0.009(3) -0.002(3) 0.006(3)
C20A 0.055(5) 0.038(4) 0.052(4) -0.005(3) -0.001(3) 0.008(3)
C21A 0.147(8) 0.034(4) 0.065(5) -0.010(4) -0.014(5) 0.012(5)
C22A 0.074(5) 0.047(4) 0.049(4) -0.004(3) -0.010(4) 0.013(4)
C23A 0.075(6) 0.058(4) 0.064(5) -0.027(4) -0.015(4) 0.008(4)
C24A 0.036(4) 0.077(5) 0.053(5) -0.016(4) -0.010(3) 0.009(4)
C25A 0.065(5) 0.077(5) 0.039(4) -0.005(4) 0.001(3) 0.003(4)
C26A 0.041(4) 0.068(5) 0.047(4) 0.001(4) -0.002(3) 0.013(4)
C27A 0.049(4) 0.053(4) 0.040(4) -0.011(3) -0.007(3) 0.009(3)
C28A 0.054(4) 0.042(4) 0.040(4) -0.003(3) -0.005(3) 0.010(3)
C29A 0.138(10) 0.136(10) 0.177(11) -0.021(9) -0.060(9) 0.042(8)
C30A 0.085(8) 0.159(11) 0.300(17) 0.153(12) -0.022(9) -0.025(8)
C31A 0.092(6) 0.083(6) 0.054(5) -0.014(4) -0.004(4) -0.022(5)
C32A 0.082(6) 0.102(6) 0.064(5) -0.037(5) -0.013(4) 0.011(5)
O1B 0.085(4) 0.086(4) 0.060(3) 0.021(3) 0.020(3) -0.005(3)
O2B 0.060(4) 0.071(3) 0.083(4) 0.017(3) -0.020(3) -0.008(3)
O3B 0.061(4) 0.099(4) 0.094(4) 0.002(3) -0.011(3) -0.016(3)
O4B 0.074(4) 0.082(4) 0.085(4) 0.000(3) 0.025(3) 0.002(3)
O5B 0.179(6) 0.045(3) 0.044(3) 0.001(2) 0.014(3) -0.015(3)
O6B 0.076(4) 0.075(3) 0.051(3) -0.018(3) -0.003(2) -0.016(3)
O7B 0.105(4) 0.068(3) 0.037(3) 0.009(2) -0.019(3) -0.025(3)
O8B 0.135(5) 0.066(3) 0.056(3) 0.004(3) -0.012(3) -0.051(3)
O9B 0.088(4) 0.085(4) 0.039(3) 0.003(3) 0.013(3) -0.013(3)
O10B 0.096(4) 0.055(3) 0.048(3) -0.005(2) 0.013(3) -0.018(3)
C1B 0.053(4) 0.039(4) 0.037(4) 0.002(3) -0.001(3) 0.000(3)
C2B 0.069(5) 0.037(4) 0.033(3) 0.001(3) -0.004(3) 0.000(3)
C3B 0.095(6) 0.038(4) 0.045(4) -0.003(3) 0.015(4) -0.006(4)
C4B 0.069(5) 0.027(3) 0.050(4) 0.007(3) 0.006(3) -0.006(3)
C5B 0.059(5) 0.047(4) 0.036(4) 0.017(3) 0.005(3) -0.002(4)
C6B 0.056(5) 0.050(4) 0.026(3) 0.009(3) -0.004(3) -0.014(3)
C7B 0.061(5) 0.043(4) 0.050(4) 0.006(3) -0.012(3) 0.005(3)
C8B 0.058(5) 0.049(4) 0.061(5) 0.019(4) -0.013(4) -0.003(4)
C9B 0.070(5) 0.044(4) 0.037(4) -0.006(3) -0.003(3) -0.017(4)
C10B 0.066(5) 0.036(4) 0.045(4) -0.001(3) 0.005(3) -0.011(3)
C11B 0.054(4) 0.037(3) 0.045(4) -0.003(3) -0.005(3) -0.012(3)
C12B 0.059(5) 0.051(4) 0.061(5) -0.010(4) 0.006(4) -0.007(4)
C13B 0.063(5) 0.053(4) 0.037(4) 0.007(3) -0.008(3) -0.008(4)
C14B 0.041(4) 0.032(3) 0.056(4) 0.002(3) 0.001(3) -0.007(3)
C15B 0.060(5) 0.064(5) 0.047(4) 0.005(4) 0.006(3) 0.004(4)
C16B 0.056(5) 0.042(4) 0.067(5) -0.007(4) 0.013(4) -0.004(3)
C17B 0.057(5) 0.061(5) 0.056(5) -0.025(4) 0.000(4) -0.012(4)
C18B 0.059(5) 0.047(4) 0.046(4) -0.008(3) 0.007(3) -0.006(4)
C19B 0.042(4) 0.054(4) 0.048(4) -0.003(3) 0.002(3) -0.017(3)
C20B 0.046(4) 0.061(5) 0.042(4) -0.002(3) 0.009(3) -0.013(3)
C21B 0.061(5) 0.050(4) 0.047(4) -0.002(3) -0.004(3) -0.009(4)
C22B 0.035(4) 0.057(4) 0.051(4) 0.003(3) 0.001(3) -0.010(3)
C23B 0.066(5) 0.061(5) 0.050(4) 0.001(4) 0.007(3) -0.001(4)
C24B 0.044(4) 0.056(4) 0.069(5) 0.014(4) 0.014(4) 0.000(4)
C25B 0.067(5) 0.060(5) 0.055(5) 0.020(4) 0.014(4) 0.008(4)
C26B 0.036(4) 0.073(5) 0.048(4) -0.007(4) 0.003(3) -0.001(4)
C27B 0.039(4) 0.057(4) 0.041(4) 0.004(3) 0.007(3) 0.001(3)
C28B 0.038(4) 0.071(5) 0.036(4) -0.005(3) 0.009(3) -0.014(3)
C29B 0.111(8) 0.101(7) 0.158(10) 0.006(7) -0.062(7) -0.020(7)
C30B 0.105(8) 0.135(9) 0.100(7) 0.045(7) 0.052(6) 0.022(7)
C31B 0.073(6) 0.043(4) 0.091(6) 0.006(4) 0.006(4) 0.002(4)
C32B 0.093(6) 0.059(5) 0.076(5) 0.023(4) 0.035(5) 0.007(4)
O1C 0.073(4) 0.045(3) 0.075(3) 0.013(2) -0.001(3) 0.007(3)
O2C 0.052(3) 0.055(3) 0.071(3) -0.009(2) 0.014(3) -0.002(3)
O3C 0.057(3) 0.081(3) 0.051(3) -0.001(3) 0.008(2) -0.003(3)
O4C 0.071(3) 0.055(3) 0.042(3) -0.004(2) -0.006(2) -0.004(2)
O5C 0.174(6) 0.033(3) 0.068(4) 0.006(3) 0.019(4) 0.015(3)
O6C 0.072(3) 0.071(3) 0.049(3) 0.001(3) 0.019(3) -0.002(3)
O7C 0.095(4) 0.047(3) 0.054(3) 0.008(2) 0.018(3) -0.001(3)
O8C 0.099(4) 0.049(3) 0.061(3) -0.002(2) 0.021(3) 0.011(3)
O9C 0.085(4) 0.042(3) 0.068(3) 0.015(2) 0.007(3) -0.001(3)
O10C 0.094(4) 0.056(3) 0.037(3) 0.012(2) 0.010(2) 0.009(3)
C1C 0.066(5) 0.042(3) 0.021(3) 0.000(3) -0.002(3) -0.002(3)
C2C 0.072(5) 0.035(3) 0.033(4) -0.002(3) 0.007(3) 0.009(4)
C3C 0.053(5) 0.047(4) 0.042(4) 0.006(3) -0.003(3) 0.002(3)
C4C 0.049(4) 0.033(3) 0.045(4) 0.004(3) 0.003(3) -0.003(3)
C5C 0.047(4) 0.024(3) 0.057(4) 0.005(3) 0.004(3) 0.007(3)
C6C 0.051(4) 0.038(3) 0.030(3) -0.002(3) 0.002(3) 0.009(3)
C7C 0.073(5) 0.035(3) 0.037(4) -0.006(3) 0.007(3) -0.012(3)
C8C 0.066(5) 0.043(4) 0.034(4) 0.001(3) -0.001(3) -0.008(4)
C9C 0.065(5) 0.044(4) 0.028(3) -0.006(3) 0.010(3) -0.009(3)
C10C 0.058(5) 0.040(3) 0.029(3) -0.003(3) -0.001(3) -0.001(3)
C11C 0.061(4) 0.035(3) 0.025(3) -0.004(3) 0.002(3) 0.000(3)
C12C 0.065(5) 0.047(4) 0.028(4) -0.005(3) 0.009(3) 0.013(4)
C13C 0.084(5) 0.029(3) 0.045(4) 0.000(3) 0.006(4) -0.001(3)
C14C 0.048(4) 0.040(4) 0.059(4) -0.003(3) 0.000(3) 0.001(3)
C15C 0.054(5) 0.032(4) 0.076(5) -0.003(3) 0.004(4) 0.001(3)
C16C 0.049(5) 0.046(4) 0.071(5) -0.021(4) 0.003(4) -0.004(3)
C17C 0.054(5) 0.065(5) 0.060(5) -0.027(4) 0.010(4) -0.004(4)
C18C 0.040(4) 0.068(5) 0.042(4) -0.011(4) -0.003(3) -0.008(4)
C19C 0.041(4) 0.047(4) 0.046(4) -0.012(3) 0.003(3) -0.004(3)
C20C 0.055(5) 0.046(4) 0.047(4) 0.011(3) 0.010(3) 0.005(3)
C21C 0.051(4) 0.046(4) 0.040(4) -0.006(3) 0.005(3) 0.010(3)
C22C 0.044(4) 0.040(4) 0.051(4) 0.000(3) -0.008(3) 0.004(3)
C23C 0.059(5) 0.051(4) 0.056(4) -0.003(4) -0.012(3) 0.002(4)
C24C 0.072(6) 0.030(4) 0.076(5) -0.006(4) -0.016(4) -0.002(3)
C25C 0.064(5) 0.026(4) 0.093(6) 0.014(4) -0.010(4) -0.002(3)
C26C 0.049(5) 0.045(4) 0.058(5) 0.012(4) 0.006(3) 0.000(3)
C27C 0.040(4) 0.047(4) 0.045(4) -0.001(3) -0.002(3) 0.010(3)
C28C 0.043(4) 0.052(4) 0.045(4) 0.013(3) 0.008(3) 0.010(3)
C29C 0.097(7) 0.065(5) 0.094(6) 0.005(5) -0.025(5) 0.015(5)
C30C 0.070(6) 0.142(8) 0.050(5) -0.002(5) 0.012(4) 0.000(6)
C31C 0.088(6) 0.064(5) 0.105(7) -0.023(5) 0.034(5) -0.011(4)
C32C 0.133(8) 0.052(5) 0.113(7) -0.005(5) -0.028(6) -0.002(5)

loop_
_atom_type_symbol
_atom_type_description
_atom_type_scat_dispersion_real
_atom_type_scat_dispersion_imag
_atom_type_scat_source
C C 0.0033 0.0016 'International Tables Vol C Tables 4.2.6.8 and 6.1.1.4'
H H 0.0000 0.0000 'International Tables Vol C Tables 4.2.6.8 and 6.1.1.4'
O O 0.0106 0.0060 'International Tables Vol C Tables 4.2.6.8 and 6.1.1.4'

loop_
_geom_angle_atom_site_label_1
_geom_angle_atom_site_label_2
_geom_angle_atom_site_label_3
_geom_angle
C29A O1A C3A 117.8(8)
C30A O3A C8A 121.2(7)
C13A C1A C2A 111.3(5)
C13A C1A C7A 110.5(6)
C2A C1A C7A 102.7(6)
C13A C1A C6A 115.4(5)
C2A C1A C6A 111.9(5)
C7A C1A C6A 104.0(5)
C9A C2A C3A 103.8(7)
C9A C2A C1A 99.2(6)
C3A C2A C1A 114.7(6)
O1A C3A C4A 110.4(7)
O1A C3A C2A 117.5(7)
C4A C3A C2A 100.1(6)
C5A C4A C3A 101.4(6)
C5A C4A C10A 103.9(6)
C3A C4A C10A 105.4(7)
O2A C5A C4A 127.8(7)
O2A C5A C6A 127.3(7)
C4A C5A C6A 104.8(6)
C5A C6A C20A 110.8(6)
C5A C6A C11A 96.3(5)
C20A C6A C11A 117.9(5)
C5A C6A C1A 116.3(5)
C20A C6A C1A 114.6(5)
C11A C6A C1A 99.4(5)
C12A C7A C8A 101.7(6)
C12A C7A C1A 103.3(5)
C8A C7A C1A 106.6(7)
O3A C8A C9A 117.1(8)
O3A C8A C7A 110.0(7)
C9A C8A C7A 98.8(6)
C2A C9A C8A 103.6(7)
C2A C9A C10A 100.2(6)
C8A C9A C10A 118.0(6)
C21A C10A C9A 114.1(6)
C21A C10A C4A 109.4(6)
C9A C10A C4A 105.2(6)
C21A C10A C11A 112.5(5)
C9A C10A C11A 111.9(5)
C4A C10A C11A 102.8(5)
C12A C11A C28A 114.4(5)
C12A C11A C6A 96.6(5)
C28A C11A C6A 117.9(5)
C12A C11A C10A 113.4(5)
C28A C11A C10A 114.3(5)
C6A C11A C10A 98.1(5)
O4A C12A C11A 127.8(6)
O4A C12A C7A 125.9(7)
C11A C12A C7A 106.2(6)
O5A C13A C14A 122.3(6)
O5A C13A C1A 120.5(6)
C14A C13A C1A 117.2(6)
C19A C14A C15A 122.5(6)
C19A C14A C13A 120.6(6)
C15A C14A C13A 116.7(6)
C16A C15A C14A 120.8(7)
C15A C16A C17A 118.1(6)
C15A C16A C31A 121.8(7)
C17A C16A C31A 120.1(7)
C18A C17A C16A 122.5(7)
O6A C18A C17A 118.8(6)
O6A C18A C19A 120.8(6)
C17A C18A C19A 120.3(7)
C14A C19A C18A 115.8(6)
C14A C19A C20A 125.1(6)
C18A C19A C20A 118.8(6)
O7A C20A C19A 123.0(6)
O7A C20A C6A 117.4(5)
C19A C20A C6A 119.2(6)
O8A C21A C22A 120.7(7)
O8A C21A C10A 120.0(7)
C22A C21A C10A 119.2(6)
C23A C22A C27A 120.8(6)
C23A C22A C21A 120.2(6)
C27A C22A C21A 118.7(6)
C22A C23A C24A 121.1(6)
C25A C24A C23A 118.3(6)
C25A C24A C32A 120.5(7)
C23A C24A C32A 121.2(7)
C24A C25A C26A 122.8(7)
O9A C26A C25A 117.3(6)
O9A C26A C27A 123.4(6)
C25A C26A C27A 119.3(6)
C22A C27A C26A 117.7(6)
C22A C27A C28A 121.7(6)
C26A C27A C28A 120.1(6)
O10A C28A C27A 120.8(6)
O10A C28A C11A 119.5(5)
C27A C28A C11A 119.7(5)
C30B O1B C3B 112.4(6)
C29B O3B C8B 114.8(7)
C13B C1B C7B 111.9(5)
C13B C1B C2B 111.6(5)
C7B C1B C2B 103.3(5)
C13B C1B C6B 113.0(5)
C7B C1B C6B 104.4(5)
C2B C1B C6B 111.9(5)
C3B C2B C9B 102.2(5)
C3B C2B C1B 116.7(5)
C9B C2B C1B 98.2(5)
O1B C3B C2B 117.3(5)
O1B C3B C4B 108.9(6)
C2B C3B C4B 101.9(5)
C3B C4B C5B 102.8(5)
C3B C4B C10B 104.0(5)
C5B C4B C10B 105.0(5)
O2B C5B C6B 128.0(6)
O2B C5B C4B 129.4(7)
C6B C5B C4B 102.6(5)
C20B C6B C5B 112.3(5)
C20B C6B C11B 115.9(5)
C5B C6B C11B 99.7(5)
C20B C6B C1B 114.0(5)
C5B C6B C1B 115.3(5)
C11B C6B C1B 98.2(4)
C12B C7B C8B 103.0(5)
C12B C7B C1B 104.2(5)
C8B C7B C1B 106.7(5)
O3B C8B C9B 116.8(5)
O3B C8B C7B 108.7(6)
C9B C8B C7B 100.1(5)
C8B C9B C2B 103.8(5)
C8B C9B C10B 116.9(5)
C2B C9B C10B 98.2(5)
C21B C10B C4B 110.1(5)
C21B C10B C9B 111.4(5)
C4B C10B C9B 105.1(5)
C21B C10B C11B 113.1(5)
C4B C10B C11B 104.5(5)
C9B C10B C11B 112.1(5)
C28B C11B C12B 111.7(5)
C28B C11B C6B 118.8(5)
C12B C11B C6B 96.7(5)
C28B C11B C10B 115.3(5)
C12B C11B C10B 115.1(5)
C6B C11B C10B 97.4(5)
O4B C12B C7B 128.1(7)
O4B C12B C11B 126.9(7)
C7B C12B C11B 104.6(6)
O5B C13B C14B 122.9(6)
O5B C13B C1B 122.4(6)
C14B C13B C1B 114.5(5)
C15B C14B C19B 119.9(6)
C15B C14B C13B 119.8(6)
C19B C14B C13B 120.3(5)
C16B C15B C14B 121.1(6)
C15B C16B C17B 119.0(6)
C15B C16B C31B 120.2(7)
C17B C16B C31B 120.8(6)
C16B C17B C18B 122.1(6)
O6B C18B C17B 119.9(6)
O6B C18B C19B 119.3(6)
C17B C18B C19B 120.7(6)
C18B C19B C14B 116.9(6)
C18B C19B C20B 122.2(6)
C14B C19B C20B 120.5(6)
O7B C20B C19B 119.9(6)
O7B C20B C6B 119.8(6)
C19B C20B C6B 120.2(5)
O8B C21B C22B 121.8(6)
O8B C21B C10B 119.5(6)
C22B C21B C10B 118.4(6)
C23B C22B C27B 121.3(6)
C23B C22B C21B 118.6(6)
C27B C22B C21B 120.1(6)
C22B C23B C24B 120.1(6)
C25B C24B C23B 118.7(6)
C25B C24B C32B 121.4(7)
C23B C24B C32B 119.9(7)
C24B C25B C26B 121.7(6)
O9B C26B C25B 117.3(6)
O9B C26B C27B 122.1(6)
C25B C26B C27B 120.6(6)
C22B C27B C26B 117.5(6)
C22B C27B C28B 122.1(6)
C26B C27B C28B 120.2(6)
O10B C28B C27B 120.6(6)
O10B C28B C11B 119.0(6)
C27B C28B C11B 120.4(6)
C3C O1C C29C 113.3(5)
C8C O3C C30C 114.3(5)
C13C C1C C2C 112.6(5)
C13C C1C C6C 114.5(5)
C2C C1C C6C 112.5(5)
C13C C1C C7C 110.5(5)
C2C C1C C7C 103.0(5)
C6C C1C C7C 102.6(5)
C3C C2C C9C 103.2(5)
C3C C2C C1C 115.9(5)
C9C C2C C1C 99.5(5)
O1C C3C C2C 117.1(5)
O1C C3C C4C 107.6(5)
C2C C3C C4C 100.7(5)
C5C C4C C3C 103.2(5)
C5C C4C C10C 104.0(5)
C3C C4C C10C 105.7(5)
O2C C5C C4C 128.5(6)
O2C C5C C6C 127.2(6)
C4C C5C C6C 104.2(5)
C20C C6C C5C 111.4(5)
C20C C6C C11C 117.4(5)
C5C C6C C11C 98.4(4)
C20C C6C C1C 115.0(5)
C5C C6C C1C 113.7(5)
C11C C6C C1C 99.4(5)
C12C C7C C8C 102.6(5)
C12C C7C C1C 104.0(5)
C8C C7C C1C 106.1(5)
O3C C8C C9C 117.0(5)
O3C C8C C7C 108.4(5)
C9C C8C C7C 99.3(5)
C2C C9C C8C 104.6(5)
C2C C9C C10C 99.4(5)
C8C C9C C10C 115.5(5)
C21C C10C C9C 112.8(5)
C21C C10C C4C 109.0(5)
C9C C10C C4C 102.9(5)
C21C C10C C11C 114.7(5)
C9C C10C C11C 112.1(4)
C4C C10C C11C 104.2(5)
C12C C11C C28C 111.2(5)
C12C C11C C6C 97.2(4)
C28C C11C C6C 119.2(5)
C12C C11C C10C 115.7(5)
C28C C11C C10C 113.9(5)
C6C C11C C10C 98.3(4)
O4C C12C C7C 128.0(6)
O4C C12C C11C 127.5(6)
C7C C12C C11C 104.2(5)
O5C C13C C14C 123.0(6)
O5C C13C C1C 118.6(6)
C14C C13C C1C 118.3(5)
C15C C14C C19C 121.0(6)
C15C C14C C13C 118.9(6)
C19C C14C C13C 120.0(6)
C14C C15C C16C 119.9(6)
C17C C16C C15C 119.7(6)
C17C C16C C31C 120.9(7)
C15C C16C C31C 119.3(7)
C16C C17C C18C 122.8(7)
C17C C18C O6C 120.7(6)
C17C C18C C19C 119.7(7)
O6C C18C C19C 119.6(6)
C14C C19C C18C 116.7(6)
C14C C19C C20C 123.7(6)
C18C C19C C20C 119.5(6)
O7C C20C C19C 121.6(6)
O7C C20C C6C 119.0(6)
C19C C20C C6C 119.4(6)
O8C C21C C22C 122.7(6)
O8C C21C C10C 120.1(6)
C22C C21C C10C 117.2(5)
C23C C22C C27C 120.6(6)
C23C C22C C21C 118.1(6)
C27C C22C C21C 121.3(6)
C22C C23C C24C 121.6(7)
C25C C24C C23C 117.0(6)
C25C C24C C32C 121.1(7)
C23C C24C C32C 121.9(7)
C26C C25C C24C 121.9(6)
C25C C26C O9C 117.6(6)
C25C C26C C27C 121.4(6)
O9C C26C C27C 120.9(6)
C22C C27C C26C 117.2(6)
C22C C27C C28C 122.6(6)
C26C C27C C28C 120.0(6)
O10C C28C C27C 122.2(6)
O10C C28C C11C 117.5(6)
C27C C28C C11C 120.3(5)
O1 C2 C3 126(4)
O1 C2 C1 107(3)
C3 C2 C1 127(4)

loop_
_geom_bond_atom_site_label_1
_geom_bond_atom_site_label_2
_geom_bond_distance
O1A C29A 1.358(9)
O1A C3A 1.386(10)
O2A C5A 1.201(8)
O3A C30A 1.323(11)
O3A C8A 1.396(10)
O4A C12A 1.212(8)
O5A C13A 1.204(7)
O6A C18A 1.354(7)
O7A C20A 1.228(7)
O8A C21A 1.220(9)
O9A C26A 1.345(8)
O10A C28A 1.216(7)
C1A C13A 1.548(9)
C1A C2A 1.558(9)
C1A C7A 1.562(10)
C1A C6A 1.581(8)
C2A C9A 1.496(10)
C2A C3A 1.540(11)
C3A C4A 1.539(9)
C4A C5A 1.513(10)
C4A C10A 1.578(10)
C5A C6A 1.519(9)
C6A C20A 1.554(8)
C6A C11A 1.575(8)
C7A C12A 1.504(9)
C7A C8A 1.553(9)
C8A C9A 1.496(11)
C9A C10A 1.523(9)
C10A C21A 1.501(9)
C10A C11A 1.613(8)
C11A C12A 1.499(9)
C11A C28A 1.502(8)
C13A C14A 1.501(9)
C14A C19A 1.378(8)
C14A C15A 1.387(8)
C15A C16A 1.369(9)
C16A C17A 1.372(9)
C16A C31A 1.520(8)
C17A C18A 1.363(8)
C18A C19A 1.436(8)
C19A C20A 1.450(8)
C21A C22A 1.462(9)
C22A C23A 1.373(8)
C22A C27A 1.400(9)
C23A C24A 1.398(9)
C24A C25A 1.346(10)
C24A C32A 1.503(9)
C25A C26A 1.389(9)
C26A C27A 1.415(8)
C27A C28A 1.483(8)
O1B C30B 1.421(8)
O1B C3B 1.421(8)
O2B C5B 1.153(7)
O3B C29B 1.377(9)
O3B C8B 1.405(8)
O4B C12B 1.202(8)
O5B C13B 1.182(7)
O6B C18B 1.356(7)
O7B C20B 1.215(7)
O8B C21B 1.214(7)
O9B C26B 1.350(7)
O10B C28B 1.234(7)
C1B C13B 1.515(9)
C1B C7B 1.561(9)
C1B C2B 1.572(8)
C1B C6B 1.613(8)
C2B C3B 1.513(9)
C2B C9B 1.522(8)
C3B C4B 1.541(9)
C4B C5B 1.538(9)
C4B C10B 1.576(9)
C5B C6B 1.527(9)
C6B C20B 1.524(8)
C6B C11B 1.587(8)
C7B C12B 1.507(9)
C7B C8B 1.535(8)
C8B C9B 1.491(9)
C9B C10B 1.581(8)
C10B C21B 1.527(9)
C10B C11B 1.591(8)
C11B C28B 1.517(8)
C11B C12B 1.539(9)
C13B C14B 1.502(8)
C14B C15B 1.392(9)
C14B C19B 1.423(8)
C15B C16B 1.354(9)
C16B C17B 1.358(9)
C16B C31B 1.511(9)
C17B C18B 1.372(9)
C18B C19B 1.384(8)
C19B C20B 1.483(9)
C21B C22B 1.464(9)
C22B C23B 1.402(9)
C22B C27B 1.403(8)
C23B C24B 1.401(9)
C24B C25B 1.373(9)
C24B C32B 1.501(9)
C25B C26B 1.399(9)
C26B C27B 1.400(8)
C27B C28B 1.475(9)
O1C C3C 1.423(7)
O1C C29C 1.423(8)
O2C C5C 1.198(7)
O3C C8C 1.375(7)
O3C C30C 1.442(8)
O4C C12C 1.191(6)
O5C C13C 1.218(7)
O6C C18C 1.364(8)
O7C C20C 1.211(7)
O8C C21C 1.225(7)
O9C C26C 1.367(7)
O10C C28C 1.217(7)
C1C C13C 1.539(8)
C1C C2C 1.565(8)
C1C C6C 1.593(8)
C1C C7C 1.603(9)
C2C C3C 1.490(8)
C2C C9C 1.510(8)
C3C C4C 1.537(8)
C4C C5C 1.497(8)
C4C C10C 1.582(8)
C5C C6C 1.536(8)
C6C C20C 1.523(8)
C6C C11C 1.555(8)
C7C C12C 1.496(8)
C7C C8C 1.566(8)
C8C C9C 1.518(8)
C9C C10C 1.557(8)
C10C C21C 1.529(8)
C10C C11C 1.598(7)
C11C C12C 1.532(9)
C11C C28C 1.544(8)
C13C C14C 1.461(8)
C14C C15C 1.381(8)
C14C C19C 1.408(8)
C15C C16C 1.398(9)
C16C C17C 1.338(9)
C16C C31C 1.527(9)
C17C C18C 1.361(9)
C18C C19C 1.441(8)
C19C C20C 1.462(9)
C21C C22C 1.468(9)
C22C C23C 1.381(8)
C22C C27C 1.388(8)
C23C C24C 1.406(9)
C24C C25C 1.379(9)
C24C C32C 1.510(9)
C25C C26C 1.358(9)
C26C C27C 1.412(8)
C27C C28C 1.448(9)
C2 O1 1.14(3)
C2 C3 1.12(3)
C2 C1 1.21(3)

loop_
_geom_torsion_atom_site_label_1
_geom_torsion_atom_site_label_2
_geom_torsion_atom_site_label_3
_geom_torsion_atom_site_label_4
_geom_torsion
C13A C1A C2A C9A 152.5(6)
C7A C1A C2A C9A 34.2(7)
C6A C1A C2A C9A -76.7(7)
C13A C1A C2A C3A -97.6(7)
C7A C1A C2A C3A 144.1(6)
C6A C1A C2A C3A 33.2(9)
C29A O1A C3A C4A -167.4(8)
C29A O1A C3A C2A 78.8(9)
C9A C2A C3A O1A 166.0(6)
C1A C2A C3A O1A 58.8(9)
C9A C2A C3A C4A 46.5(7)
C1A C2A C3A C4A -60.6(8)
O1A C3A C4A C5A -40.6(8)
C2A C3A C4A C5A 84.0(7)
O1A C3A C4A C10A -148.6(6)
C2A C3A C4A C10A -24.0(7)
C3A C4A C5A O2A 104.0(9)
C10A C4A C5A O2A -146.8(7)
C3A C4A C5A C6A -79.3(7)
C10A C4A C5A C6A 29.9(6)
O2A C5A C6A C20A -0.4(10)
C4A C5A C6A C20A -177.1(5)
O2A C5A C6A C11A 122.7(8)
C4A C5A C6A C11A -54.0(6)
O2A C5A C6A C1A -133.5(7)
C4A C5A C6A C1A 49.8(7)
C13A C1A C6A C5A 101.7(7)
C2A C1A C6A C5A -26.9(8)
C7A C1A C6A C5A -137.0(6)
C13A C1A C6A C20A -29.7(8)
C2A C1A C6A C20A -158.3(6)
C7A C1A C6A C20A 91.6(6)
C13A C1A C6A C11A -156.4(6)
C2A C1A C6A C11A 75.0(7)
C7A C1A C6A C11A -35.1(6)
C13A C1A C7A C12A 129.3(5)
C2A C1A C7A C12A -111.9(5)
C6A C1A C7A C12A 4.9(6)
C13A C1A C7A C8A -123.9(6)
C2A C1A C7A C8A -5.2(7)
C6A C1A C7A C8A 111.6(6)
C30A O3A C8A C9A 91.7(12)
C30A O3A C8A C7A -156.7(10)
C12A C7A C8A O3A -41.1(9)
C1A C7A C8A O3A -149.0(6)
C12A C7A C8A C9A 82.0(7)
C1A C7A C8A C9A -25.9(7)
C3A C2A C9A C8A -172.2(6)
C1A C2A C9A C8A -53.8(7)
C3A C2A C9A C10A -49.9(6)
C1A C2A C9A C10A 68.5(7)
O3A C8A C9A C2A 167.6(6)
C7A C8A C9A C2A 49.7(7)
O3A C8A C9A C10A 58.0(9)
C7A C8A C9A C10A -59.9(8)
C2A C9A C10A C21A 152.9(7)
C8A C9A C10A C21A -95.5(8)
C2A C9A C10A C4A 33.0(7)
C8A C9A C10A C4A 144.5(7)
C2A C9A C10A C11A -77.9(7)
C8A C9A C10A C11A 33.6(9)
C5A C4A C10A C21A 125.8(6)
C3A C4A C10A C21A -128.0(6)
C5A C4A C10A C9A -111.2(6)
C3A C4A C10A C9A -5.0(7)
C5A C4A C10A C11A 6.1(6)
C3A C4A C10A C11A 112.2(5)
C5A C6A C11A C12A 169.6(5)
C20A C6A C11A C12A -72.8(7)
C1A C6A C11A C12A 51.6(5)
C5A C6A C11A C28A -68.3(6)
C20A C6A C11A C28A 49.3(8)
C1A C6A C11A C28A 173.7(5)
C5A C6A C11A C10A 54.8(5)
C20A C6A C11A C10A 172.4(6)
C1A C6A C11A C10A -63.3(5)
C21A C10A C11A C12A 103.8(7)
C9A C10A C11A C12A -26.2(8)
C4A C10A C11A C12A -138.6(5)
C21A C10A C11A C28A -29.7(9)
C9A C10A C11A C28A -159.7(6)
C4A C10A C11A C28A 87.9(6)
C21A C10A C11A C6A -155.3(6)
C9A C10A C11A C6A 74.7(7)
C4A C10A C11A C6A -37.7(6)
C28A C11A C12A O4A 1.8(10)
C6A C11A C12A O4A 126.5(7)
C10A C11A C12A O4A -131.7(7)
C28A C11A C12A C7A -176.3(5)
C6A C11A C12A C7A -51.6(5)
C10A C11A C12A C7A 50.2(7)
C8A C7A C12A O4A 101.2(9)
C1A C7A C12A O4A -148.4(7)
C8A C7A C12A C11A -80.7(7)
C1A C7A C12A C11A 29.7(6)
C2A C1A C13A O5A -19.7(10)
C7A C1A C13A O5A 93.7(8)
C6A C1A C13A O5A -148.6(7)
C2A C1A C13A C14A 160.8(7)
C7A C1A C13A C14A -85.7(7)
C6A C1A C13A C14A 31.9(9)
O5A C13A C14A C19A 163.2(7)
C1A C13A C14A C19A -17.4(10)
O5A C13A C14A C15A -12.1(11)
C1A C13A C14A C15A 167.3(6)
C19A C14A C15A C16A 0.1(10)
C13A C14A C15A C16A 175.3(7)
C14A C15A C16A C17A 0.2(10)
C14A C15A C16A C31A -178.8(6)
C15A C16A C17A C18A -1.6(10)
C31A C16A C17A C18A 177.5(6)
C16A C17A C18A O6A -178.9(6)
C16A C17A C18A C19A 2.6(10)
C15A C14A C19A C18A 0.9(9)
C13A C14A C19A C18A -174.2(6)
C15A C14A C19A C20A 175.1(6)
C13A C14A C19A C20A 0.0(10)
O6A C18A C19A C14A 179.4(6)
C17A C18A C19A C14A -2.1(9)
O6A C18A C19A C20A 4.7(10)
C17A C18A C19A C20A -176.7(6)
C14A C19A C20A O7A -171.1(6)
C18A C19A C20A O7A 3.0(10)
C14A C19A C20A C6A 1.4(10)
C18A C19A C20A C6A 175.5(6)
C5A C6A C20A O7A 52.7(8)
C11A C6A C20A O7A -56.8(8)
C1A C6A C20A O7A -173.2(6)
C5A C6A C20A C19A -120.2(6)
C11A C6A C20A C19A 130.2(6)
C1A C6A C20A C19A 13.8(9)
C9A C10A C21A O8A -12.8(13)
C4A C10A C21A O8A 104.8(10)
C11A C10A C21A O8A -141.6(9)
C9A C10A C21A C22A 170.4(7)
C4A C10A C21A C22A -72.1(8)
C11A C10A C21A C22A 41.5(10)
O8A C21A C22A C23A -24.1(13)
C10A C21A C22A C23A 152.7(8)
O8A C21A C22A C27A 161.7(9)
C10A C21A C22A C27A -21.5(11)
C27A C22A C23A C24A -1.7(11)
C21A C22A C23A C24A -175.8(7)
C22A C23A C24A C25A 0.2(11)
C22A C23A C24A C32A 179.7(7)
C23A C24A C25A C26A 0.4(11)
C32A C24A C25A C26A -179.2(6)
C24A C25A C26A O9A -179.6(7)
C24A C25A C26A C27A 0.5(11)
C23A C22A C27A C26A 2.5(10)
C21A C22A C27A C26A 176.7(7)
C23A C22A C27A C28A 173.9(6)
C21A C22A C27A C28A -11.9(10)
O9A C26A C27A C22A 178.2(7)
C25A C26A C27A C22A -1.9(10)
O9A C26A C27A C28A 6.7(10)
C25A C26A C27A C28A -173.5(6)
C22A C27A C28A O10A -158.2(7)
C26A C27A C28A O10A 13.0(10)
C22A C27A C28A C11A 22.1(9)
C26A C27A C28A C11A -166.7(6)
C12A C11A C28A O10A 47.4(8)
C6A C11A C28A O10A -65.1(8)
C10A C11A C28A O10A -179.5(6)
C12A C11A C28A C27A -132.8(6)
C6A C11A C28A C27A 114.7(6)
C10A C11A C28A C27A 0.3(9)
C13B C1B C2B C3B -98.0(6)
C7B C1B C2B C3B 141.6(5)
C6B C1B C2B C3B 29.8(7)
C13B C1B C2B C9B 153.9(5)
C7B C1B C2B C9B 33.4(5)
C6B C1B C2B C9B -78.4(6)
C30B O1B C3B C2B 76.0(7)
C30B O1B C3B C4B -169.0(6)
C9B C2B C3B O1B 169.4(5)
C1B C2B C3B O1B 63.6(7)
C9B C2B C3B C4B 50.7(6)
C1B C2B C3B C4B -55.1(7)
O1B C3B C4B C5B -42.7(7)
C2B C3B C4B C5B 81.8(6)
O1B C3B C4B C10B -152.0(5)
C2B C3B C4B C10B -27.5(6)
C3B C4B C5B O2B 100.6(8)
C10B C4B C5B O2B -150.9(7)
C3B C4B C5B C6B -81.3(6)
C10B C4B C5B C6B 27.3(6)
O2B C5B C6B C20B 4.0(9)
C4B C5B C6B C20B -174.2(5)
O2B C5B C6B C11B 127.3(7)
C4B C5B C6B C11B -50.9(5)
O2B C5B C6B C1B -128.8(7)
C4B C5B C6B C1B 53.0(6)
C13B C1B C6B C20B -33.4(7)
C7B C1B C6B C20B 88.4(6)
C2B C1B C6B C20B -160.4(5)
C13B C1B C6B C5B 98.6(6)
C7B C1B C6B C5B -139.6(5)
C2B C1B C6B C5B -28.5(7)
C13B C1B C6B C11B -156.5(5)
C7B C1B C6B C11B -34.7(6)
C2B C1B C6B C11B 76.4(6)
C13B C1B C7B C12B 125.7(5)
C2B C1B C7B C12B -114.0(5)
C6B C1B C7B C12B 3.2(6)
C13B C1B C7B C8B -125.7(5)
C2B C1B C7B C8B -5.4(6)
C6B C1B C7B C8B 111.8(5)
C29B O3B C8B C9B 85.0(8)
C29B O3B C8B C7B -162.8(6)
C12B C7B C8B O3B -39.1(7)
C1B C7B C8B O3B -148.5(5)
C12B C7B C8B C9B 83.8(6)
C1B C7B C8B C9B -25.6(6)
O3B C8B C9B C2B 166.0(5)
C7B C8B C9B C2B 49.0(6)
O3B C8B C9B C10B 59.2(8)
C7B C8B C9B C10B -57.8(7)
C3B C2B C9B C8B -171.9(5)
C1B C2B C9B C8B -52.2(6)
C3B C2B C9B C10B -51.5(5)
C1B C2B C9B C10B 68.2(5)
C3B C4B C10B C21B -124.0(5)
C5B C4B C10B C21B 128.3(5)
C3B C4B C10B C9B -3.9(6)
C5B C4B C10B C9B -111.6(5)
C3B C4B C10B C11B 114.3(5)
C5B C4B C10B C11B 6.6(6)
C8B C9B C10B C21B -97.6(7)
C2B C9B C10B C21B 152.4(5)
C8B C9B C10B C4B 143.2(5)
C2B C9B C10B C4B 33.2(5)
C8B C9B C10B C11B 30.3(7)
C2B C9B C10B C11B -79.7(6)
C20B C6B C11B C28B 49.5(8)
C5B C6B C11B C28B -71.2(6)
C1B C6B C11B C28B 171.3(5)
C20B C6B C11B C12B -69.7(6)
C5B C6B C11B C12B 169.5(5)
C1B C6B C11B C12B 52.0(5)
C20B C6B C11B C10B 173.8(5)
C5B C6B C11B C10B 53.1(5)
C1B C6B C11B C10B -64.5(5)
C21B C10B C11B C28B -29.0(8)
C4B C10B C11B C28B 90.8(6)
C9B C10B C11B C28B -155.9(5)
C21B C10B C11B C12B 103.3(6)
C4B C10B C11B C12B -136.9(5)
C9B C10B C11B C12B -23.7(8)
C21B C10B C11B C6B -155.8(5)
C4B C10B C11B C6B -36.0(5)
C9B C10B C11B C6B 77.3(6)
C8B C7B C12B O4B 106.5(8)
C1B C7B C12B O4B -142.1(7)
C8B C7B C12B C11B -79.9(6)
C1B C7B C12B C11B 31.4(6)
C28B C11B C12B O4B -4.4(9)
C6B C11B C12B O4B 120.3(7)
C10B C11B C12B O4B -138.3(7)
C28B C11B C12B C7B -178.0(5)
C6B C11B C12B C7B -53.4(5)
C10B C11B C12B C7B 48.0(7)
C7B C1B C13B O5B 106.1(8)
C2B C1B C13B O5B -9.2(9)
C6B C1B C13B O5B -136.4(7)
C7B C1B C13B C14B -69.5(7)
C2B C1B C13B C14B 175.3(5)
C6B C1B C13B C14B 48.1(7)
O5B C13B C14B C15B -25.6(10)
C1B C13B C14B C15B 149.9(6)
O5B C13B C14B C19B 154.3(7)
C1B C13B C14B C19B -30.2(8)
C19B C14B C15B C16B 2.1(10)
C13B C14B C15B C16B -178.1(6)
C14B C15B C16B C17B -2.3(11)
C14B C15B C16B C31B 180.0(6)
C15B C16B C17B C18B -1.7(11)
C31B C16B C17B C18B 176.0(7)
C16B C17B C18B O6B -177.9(6)
C16B C17B C18B C19B 6.0(11)
O6B C18B C19B C14B 177.9(5)
C17B C18B C19B C14B -5.9(9)
O6B C18B C19B C20B 4.6(10)
C17B C18B C19B C20B -179.3(6)
C15B C14B C19B C18B 2.0(9)
C13B C14B C19B C18B -177.8(6)
C15B C14B C19B C20B 175.5(6)
C13B C14B C19B C20B -4.3(9)
C18B C19B C20B O7B 11.4(10)
C14B C19B C20B O7B -161.8(6)
C18B C19B C20B C6B -167.7(6)
C14B C19B C20B C6B 19.1(9)
C5B C6B C20B O7B 48.2(8)
C11B C6B C20B O7B -65.6(8)
C1B C6B C20B O7B -178.4(6)
C5B C6B C20B C19B -132.7(6)
C11B C6B C20B C19B 113.5(6)
C1B C6B C20B C19B 0.7(8)
C4B C10B C21B O8B 96.8(8)
C9B C10B C21B O8B -19.4(9)
C11B C10B C21B O8B -146.7(7)
C4B C10B C21B C22B -77.8(7)
C9B C10B C21B C22B 166.1(6)
C11B C10B C21B C22B 38.8(8)
O8B C21B C22B C23B -19.2(10)
C10B C21B C22B C23B 155.2(6)
O8B C21B C22B C27B 159.9(7)
C10B C21B C22B C27B -25.6(9)
C27B C22B C23B C24B -1.9(10)
C21B C22B C23B C24B 177.3(6)
C22B C23B C24B C25B 0.4(10)
C22B C23B C24B C32B -178.6(7)
C23B C24B C25B C26B -0.9(10)
C32B C24B C25B C26B 178.1(7)
C24B C25B C26B O9B -177.8(6)
C24B C25B C26B C27B 2.9(10)
C23B C22B C27B C26B 3.8(9)
C21B C22B C27B C26B -175.4(6)
C23B C22B C27B C28B -179.7(6)
C21B C22B C27B C28B 1.2(9)
O9B C26B C27B C22B 176.5(6)
C25B C26B C27B C22B -4.2(9)
O9B C26B C27B C28B -0.1(9)
C25B C26B C27B C28B 179.1(6)
C22B C27B C28B O10B -170.8(6)
C26B C27B C28B O10B 5.7(9)
C22B C27B C28B C11B 7.6(9)
C26B C27B C28B C11B -175.9(6)
C12B C11B C28B O10B 51.9(7)
C6B C11B C28B O10B -59.2(8)
C10B C11B C28B O10B -174.2(6)
C12B C11B C28B C27B -126.5(6)
C6B C11B C28B C27B 122.4(6)
C10B C11B C28B C27B 7.4(8)
C13C C1C C2C C3C -97.3(6)
C6C C1C C2C C3C 33.9(7)
C7C C1C C2C C3C 143.6(5)
C13C C1C C2C C9C 153.0(5)
C6C C1C C2C C9C -75.8(6)
C7C C1C C2C C9C 33.9(5)
C29C O1C C3C C2C 74.7(7)
C29C O1C C3C C4C -173.0(5)
C9C C2C C3C O1C 165.5(5)
C1C C2C C3C O1C 57.9(7)
C9C C2C C3C C4C 49.3(6)
C1C C2C C3C C4C -58.3(6)
O1C C3C C4C C5C -40.1(6)
C2C C3C C4C C5C 83.0(6)
O1C C3C C4C C10C -149.0(5)
C2C C3C C4C C10C -25.9(6)
C3C C4C C5C O2C 102.6(7)
C10C C4C C5C O2C -147.2(6)
C3C C4C C5C C6C -80.4(5)
C10C C4C C5C C6C 29.7(5)
O2C C5C C6C C20C 0.5(8)
C4C C5C C6C C20C -176.5(5)
O2C C5C C6C C11C 124.4(6)
C4C C5C C6C C11C -52.6(5)
O2C C5C C6C C1C -131.4(6)
C4C C5C C6C C1C 51.6(6)
C13C C1C C6C C20C -28.6(7)
C2C C1C C6C C20C -158.9(5)
C7C C1C C6C C20C 91.1(6)
C13C C1C C6C C5C 101.4(6)
C2C C1C C6C C5C -28.8(7)
C7C C1C C6C C5C -138.8(5)
C13C C1C C6C C11C -155.0(5)
C2C C1C C6C C11C 74.8(6)
C7C C1C C6C C11C -35.2(5)
C13C C1C C7C C12C 125.7(5)
C2C C1C C7C C12C -113.7(5)
C6C C1C C7C C12C 3.2(6)
C13C C1C C7C C8C -126.5(5)
C2C C1C C7C C8C -5.9(6)
C6C C1C C7C C8C 111.1(5)
C30C O3C C8C C9C 76.8(7)
C30C O3C C8C C7C -172.0(6)
C12C C7C C8C O3C -38.1(6)
C1C C7C C8C O3C -146.9(5)
C12C C7C C8C C9C 84.5(6)
C1C C7C C8C C9C -24.3(6)
C3C C2C C9C C8C -172.2(5)
C1C C2C C9C C8C -52.6(6)
C3C C2C C9C C10C -52.6(5)
C1C C2C C9C C10C 67.0(5)
O3C C8C C9C C2C 164.5(5)
C7C C8C C9C C2C 48.2(6)
O3C C8C C9C C10C 56.3(7)
C7C C8C C9C C10C -60.0(6)
C2C C9C C10C C21C 151.0(5)
C8C C9C C10C C21C -97.7(6)
C2C C9C C10C C4C 33.7(5)
C8C C9C C10C C4C 145.0(5)
C2C C9C C10C C11C -77.7(6)
C8C C9C C10C C11C 33.6(7)
C5C C4C C10C C21C 126.6(5)
C3C C4C C10C C21C -125.1(5)
C5C C4C C10C C9C -113.5(5)
C3C C4C C10C C9C -5.2(6)
C5C C4C C10C C11C 3.7(5)
C3C C4C C10C C11C 112.0(5)
C20C C6C C11C C12C -71.2(6)
C5C C6C C11C C12C 169.3(5)
C1C C6C C11C C12C 53.4(5)
C20C C6C C11C C28C 47.9(8)
C5C C6C C11C C28C -71.5(6)
C1C C6C C11C C28C 172.6(5)
C20C C6C C11C C10C 171.4(5)
C5C C6C C11C C10C 51.9(5)
C1C C6C C11C C10C -63.9(5)
C21C C10C C11C C12C 104.1(6)
C9C C10C C11C C12C -26.2(7)
C4C C10C C11C C12C -136.8(5)
C21C C10C C11C C28C -26.6(8)
C9C C10C C11C C28C -156.9(5)
C4C C10C C11C C28C 92.5(6)
C21C C10C C11C C6C -153.7(5)
C9C C10C C11C C6C 76.0(6)
C4C C10C C11C C6C -34.6(5)
C8C C7C C12C O4C 106.9(7)
C1C C7C C12C O4C -142.6(6)
C8C C7C C12C C11C -79.4(6)
C1C C7C C12C C11C 31.1(6)
C28C C11C C12C O4C -5.2(9)
C6C C11C C12C O4C 119.9(7)
C10C C11C C12C O4C -137.2(6)
C28C C11C C12C C7C -179.0(5)
C6C C11C C12C C7C -53.8(5)
C10C C11C C12C C7C 49.1(6)
C2C C1C C13C O5C -19.3(9)
C6C C1C C13C O5C -149.4(6)
C7C C1C C13C O5C 95.4(7)
C2C C1C C13C C14C 164.3(6)
C6C C1C C13C C14C 34.2(8)
C7C C1C C13C C14C -81.0(7)
O5C C13C C14C C15C -11.2(11)
C1C C13C C14C C15C 165.0(6)
O5C C13C C14C C19C 167.2(7)
C1C C13C C14C C19C -16.6(9)
C19C C14C C15C C16C 3.8(10)
C13C C14C C15C C16C -177.8(6)
C14C C15C C16C C17C -0.3(10)
C14C C15C C16C C31C -179.0(6)
C15C C16C C17C C18C -2.6(11)
C31C C16C C17C C18C 176.0(7)
C16C C17C C18C O6C -178.3(6)
C16C C17C C18C C19C 2.1(11)
C15C C14C C19C C18C -4.2(9)
C13C C14C C19C C18C 177.4(6)
C15C C14C C19C C20C 170.5(6)
C13C C14C C19C C20C -7.9(10)
C17C C18C C19C C14C 1.3(9)
O6C C18C C19C C14C -178.3(6)
C17C C18C C19C C20C -173.6(6)
O6C C18C C19C C20C 6.8(9)
C14C C19C C20C O7C -165.4(6)
C18C C19C C20C O7C 9.1(10)
C14C C19C C20C C6C 12.4(10)
C18C C19C C20C C6C -173.0(5)
C5C C6C C20C O7C 53.6(8)
C11C C6C C20C O7C -58.8(8)
C1C C6C C20C O7C -175.2(6)
C5C C6C C20C C19C -124.3(6)
C11C C6C C20C C19C 123.3(6)
C1C C6C C20C C19C 6.8(8)
C9C C10C C21C O8C -17.0(8)
C4C C10C C21C O8C 96.6(7)
C11C C10C C21C O8C -147.0(6)
C9C C10C C21C C22C 166.5(5)
C4C C10C C21C C22C -79.8(6)
C11C C10C C21C C22C 36.6(8)
O8C C21C C22C C23C -19.5(10)
C10C C21C C22C C23C 156.8(6)
O8C C21C C22C C27C 162.5(6)
C10C C21C C22C C27C -21.2(9)
C27C C22C C23C C24C 3.3(10)
C21C C22C C23C C24C -174.8(6)
C22C C23C C24C C25C -4.6(10)
C22C C23C C24C C32C 177.6(7)
C23C C24C C25C C26C 1.0(11)
C32C C24C C25C C26C 178.8(7)
C24C C25C C26C O9C -178.2(6)
C24C C25C C26C C27C 3.9(11)
C23C C22C C27C C26C 1.6(9)
C21C C22C C27C C26C 179.6(6)
C23C C22C C27C C28C 176.3(6)
C21C C22C C27C C28C -5.7(9)
C25C C26C C27C C22C -5.1(10)
O9C C26C C27C C22C 177.0(6)
C25C C26C C27C C28C 180.0(6)
O9C C26C C27C C28C 2.1(9)
C22C C27C C28C O10C -164.1(6)
C26C C27C C28C O10C 10.5(10)
C22C C27C C28C C11C 15.2(9)
C26C C27C C28C C11C -170.2(6)
C12C C11C C28C O10C 48.4(8)
C6C C11C C28C O10C -63.3(8)
C10C C11C C28C O10C -178.7(5)
C12C C11C C28C C27C -130.8(6)
C6C C11C C28C C27C 117.5(6)
C10C C11C C28C C27C 2.0(8)
